data_7032472
loop_
_publ_author_name
'H\"anninen, M M'
'Peuronen, A.'
'Damlin, P.'
'Tyystj\"arvi, V'
'Kivel\"a, H'
'Lehtonen, A.'

_publ_section_title
;
 Vanadium complexes with multidentate amine bisphenols.
;
_journal_issue 37
_journal_name_full 'Dalton transactions (Cambridge, England : 2003)'
_journal_page_first 14022
_journal_page_last 14028
_journal_paper_doi 10.1039/c4dt01007h
_journal_volume 43
_journal_year 2014
_chemical_compound_source 'synthesis as described'
_chemical_formula_moiety 'C37 H53 N O6 V, C2 H6 O'
_chemical_formula_sum 'C39 H59 N O7 V'
_chemical_formula_weight 704.81
_chemical_name_systematic
;
 ?
;
_space_group_IT_number 33
_symmetry_cell_setting orthorhombic
_symmetry_Int_Tables_number 33
_symmetry_space_group_name_Hall 'P 2c -2n'
_symmetry_space_group_name_H-M 'P n a 21'
_atom_sites_solution_hydrogens geom
_atom_sites_solution_primary direct
_atom_sites_solution_secondary difmap
_audit_conform_dict_location ftp://ftp.iucr.org/pub/cif_core.dic
_audit_conform_dict_name cif_core.dic
_audit_conform_dict_version 2.4
_audit_creation_date 2011-07-05T15:28:29-00:00
_audit_creation_method 'WinGX routine CIF_UPDATE'
_cell_angle_alpha 90
_cell_angle_beta 90
_cell_angle_gamma 90
_cell_formula_units_Z 4
_cell_length_a 18.2255(6)
_cell_length_b 13.2449(9)
_cell_length_c 16.4934(5)
_cell_measurement_reflns_used 4958
_cell_measurement_temperature 123(2)
_cell_measurement_theta_max 27.878
_cell_measurement_theta_min 0.407
_cell_measurement_wavelength 0.71073
_cell_volume 3981.4(3)
_computing_cell_refinement 'HKL Scalepack (Otwinowski & Minor 1997)'
_computing_data_collection 'Collect (Bruker AXS BV, 1997-2004)'
_computing_data_reduction 'HKL Denzo and Scalepack (Otwinowski & Minor 1997)'
_computing_molecular_graphics 'Ortep-3 for Windows (Farrugia, 1997)'
_computing_publication_material 'WinGX publication routines (Farrugia, 1999)'
_computing_structure_refinement 'SHELXL-97 (Sheldrick, 2008)'
_computing_structure_solution 'SIR97 (Giacovazzo et al, 1997)'
_diffrn_ambient_temperature 123(2)
_diffrn_detector 'CCD plate'
_diffrn_detector_area_resol_mean 9
_diffrn_measured_fraction_theta_full 0.995
_diffrn_measured_fraction_theta_max 0.995
_diffrn_measurement_device '95mm CCD camera on \k-goniostat'
_diffrn_measurement_device_type KappaCCD
_diffrn_measurement_method 'CCD rotation images, thick slices'
_diffrn_orient_matrix_type 'by Bruker AXS Collect from scalepack cell'
_diffrn_orient_matrix_UB_11 -0.11688E-2
_diffrn_orient_matrix_UB_12 0.409E-3
_diffrn_orient_matrix_UB_13 0.548613E-1
_diffrn_orient_matrix_UB_21 -0.674387E-1
_diffrn_orient_matrix_UB_22 -0.272543E-1
_diffrn_orient_matrix_UB_23 -0.5924E-3
_diffrn_orient_matrix_UB_31 0.339268E-1
_diffrn_orient_matrix_UB_32 -0.541611E-1
_diffrn_orient_matrix_UB_33 0.7124E-3
_diffrn_radiation_monochromator graphite
_diffrn_radiation_probe x-ray
_diffrn_radiation_type MoK\a
_diffrn_radiation_wavelength 0.71073
_diffrn_reflns_av_unetI/netI 0.0368
_diffrn_reflns_limit_h_max 23
_diffrn_reflns_limit_h_min -23
_diffrn_reflns_limit_k_max 17
_diffrn_reflns_limit_k_min -17
_diffrn_reflns_limit_l_max 21
_diffrn_reflns_limit_l_min -21
_diffrn_reflns_number 8911
_diffrn_reflns_theta_full 27.81
_diffrn_reflns_theta_max 27.81
_diffrn_reflns_theta_min 2.55
_diffrn_source 'Enraf Nonius FR590'
_exptl_absorpt_coefficient_mu 0.295
_exptl_absorpt_correction_T_max 0.7456
_exptl_absorpt_correction_T_min 0.6516
_exptl_absorpt_correction_type multi-scan
_exptl_absorpt_process_details '(SADABS; Sheldrick, 2008)'
_exptl_crystal_colour 'dark brown'
_exptl_crystal_density_diffrn 1.176
_exptl_crystal_density_method 'not measured'
_exptl_crystal_description cube
_exptl_crystal_F_000 1516
_exptl_crystal_size_max 0.32
_exptl_crystal_size_mid 0.32
_exptl_crystal_size_min 0.28
_refine_diff_density_max 0.192
_refine_diff_density_min -0.271
_refine_diff_density_rms 0.043
_refine_ls_abs_structure_details 'Flack H D (1983), Acta Cryst. A39, 876-881'
_refine_ls_abs_structure_Flack 0.027(17)
_refine_ls_extinction_method none
_refine_ls_goodness_of_fit_ref 1.023
_refine_ls_hydrogen_treatment mixed
_refine_ls_matrix_type full
_refine_ls_number_parameters 504
_refine_ls_number_reflns 8523
_refine_ls_number_restraints 4
_refine_ls_restrained_S_all 1.032
_refine_ls_R_factor_all 0.0544
_refine_ls_R_factor_gt 0.0408
_refine_ls_shift/su_max 0.001
_refine_ls_shift/su_mean 0
_refine_ls_structure_factor_coef Fsqd
_refine_ls_weighting_details 'calc w=1/[\s^2^(Fo^2^)+(0.0066P)^2^+1.6293P] where P=(Fo^2^+2Fc^2^)/3'
_refine_ls_weighting_scheme calc
_refine_ls_wR_factor_gt 0.081
_refine_ls_wR_factor_ref 0.0871
_reflns_number_gt 7937
_reflns_number_total 8911
_reflns_threshold_expression >2\s(I)
_cod_duplicate_entry 7031852
_cod_data_source_file c4dt01007h2.cif
_cod_data_source_block 1_V-COOH
_cod_database_code 7032472

loop_
_symmetry_equiv_pos_as_xyz
'x, y, z'
'-x, -y, z+1/2'
'-x+1/2, y+1/2, z+1/2'
'x+1/2, -y+1/2, z'

loop_
_atom_site_label
_atom_site_type_symbol
_atom_site_fract_x
_atom_site_fract_y
_atom_site_fract_z
_atom_site_U_iso_or_equiv
_atom_site_adp_type
_atom_site_occupancy
_atom_site_symmetry_multiplicity
_atom_site_calc_flag
_atom_site_refinement_flags
_atom_site_disorder_assembly
_atom_site_disorder_group
V1 V 0.179007(19) 0.79912(2) 0.37776(2) 0.02418(8) Uani 1 1 d . . .
O1 O 0.23778(9) 0.89410(10) 0.33416(9) 0.0277(3) Uani 1 1 d . . .
O2 O 0.12018(8) 0.71747(10) 0.43532(10) 0.0270(3) Uani 1 1 d . . .
O3 O 0.09200(9) 0.86416(11) 0.32799(10) 0.0326(4) Uani 1 1 d . . .
O4 O 0.00434(10) 0.98104(13) 0.33865(11) 0.0422(4) Uani 1 1 d . . .
O5 O 0.19319(10) 0.70838(12) 0.28676(10) 0.0323(4) Uani 1 1 d . . .
O6 O 0.26553(8) 0.73786(11) 0.43410(9) 0.0281(3) Uani 1 1 d . . .
O7 O -0.05210(14) 0.95301(17) 0.18329(15) 0.0561(6) Uani 1 1 d D . .
N8 N 0.15629(10) 0.91174(13) 0.47187(11) 0.0243(4) Uani 1 1 d . . .
C1 C 0.25509(12) 0.99334(15) 0.33892(14) 0.0242(4) Uani 1 1 d . . .
C2 C 0.28193(13) 1.04669(16) 0.27170(13) 0.0262(5) Uani 1 1 d . . .
C3 C 0.30159(13) 1.14719(16) 0.28606(14) 0.0277(5) Uani 1 1 d . . .
H3 H 0.3206 1.1841 0.2429 0.033 Uiso 1 1 calc R . .
C4 C 0.29456(12) 1.19586(16) 0.36082(13) 0.0274(5) Uani 1 1 d . . .
C5 C 0.26485(12) 1.13969(16) 0.42423(14) 0.0266(5) Uani 1 1 d . . .
H5 H 0.2577 1.1704 0.4743 0.032 Uiso 1 1 calc R . .
C6 C 0.24582(12) 1.03935(16) 0.41441(14) 0.0246(5) Uani 1 1 d . . .
C7 C 0.22253(13) 0.97652(17) 0.48586(13) 0.0273(5) Uani 1 1 d . . .
H7A H 0.2631 0.9333 0.5014 0.033 Uiso 1 1 calc R . .
H7B H 0.2126 1.0213 0.5311 0.033 Uiso 1 1 calc R . .
C9 C 0.14077(13) 0.86239(16) 0.55238(13) 0.0268(5) Uani 1 1 d . . .
H9A H 0.1838 0.8242 0.5685 0.032 Uiso 1 1 calc R . .
H9B H 0.1333 0.9149 0.5925 0.032 Uiso 1 1 calc R . .
C10 C 0.07576(12) 0.79333(16) 0.55388(14) 0.0259(5) Uani 1 1 d . . .
C11 C 0.02584(14) 0.79653(18) 0.61729(15) 0.0309(5) Uani 1 1 d . . .
H11 H 0.0287 0.8483 0.6553 0.037 Uiso 1 1 calc R . .
C12 C -0.02832(14) 0.72345(18) 0.62480(17) 0.0347(5) Uani 1 1 d . A .
C13 C -0.03223(13) 0.64949(18) 0.56472(17) 0.0354(6) Uani 1 1 d . . .
H13 H -0.0684 0.6004 0.5696 0.043 Uiso 1 1 calc R . .
C14 C 0.01420(13) 0.64422(17) 0.49826(15) 0.0311(5) Uani 1 1 d . . .
C15 C 0.06971(12) 0.71813(16) 0.49475(14) 0.0271(5) Uani 1 1 d . . .
C16 C 0.09176(13) 0.97307(16) 0.44438(14) 0.0294(5) Uani 1 1 d . . .
H16A H 0.1068 1.043 0.4391 0.035 Uiso 1 1 calc R . .
H16B H 0.0539 0.97 0.4856 0.035 Uiso 1 1 calc R . .
C17 C 0.05969(13) 0.93791(16) 0.36423(15) 0.0309(5) Uani 1 1 d . . .
C18 C 0.28902(13) 0.99755(17) 0.18790(13) 0.0292(5) Uani 1 1 d . . .
C19 C 0.21481(16) 0.9545(2) 0.15964(15) 0.0447(7) Uani 1 1 d . . .
H19A H 0.1788 1.0075 0.1589 0.067 Uiso 1 1 calc R . .
H19B H 0.1994 0.9024 0.1963 0.067 Uiso 1 1 calc R . .
H19C H 0.22 0.9269 0.1061 0.067 Uiso 1 1 calc R . .
C20 C 0.31495(15) 1.07275(19) 0.12355(15) 0.0395(6) Uani 1 1 d . . .
H20A H 0.2824 1.1297 0.1225 0.059 Uiso 1 1 calc R . .
H20B H 0.315 1.0406 0.0714 0.059 Uiso 1 1 calc R . .
H20C H 0.3637 1.0951 0.1364 0.059 Uiso 1 1 calc R . .
C21 C 0.34595(16) 0.91177(19) 0.19141(16) 0.0421(6) Uani 1 1 d . . .
H21A H 0.3488 0.8793 0.1395 0.063 Uiso 1 1 calc R . .
H21B H 0.3315 0.8634 0.2317 0.063 Uiso 1 1 calc R . .
H21C H 0.3931 0.9391 0.2052 0.063 Uiso 1 1 calc R . .
C22 C 0.31872(13) 1.30507(15) 0.3752(2) 0.0332(4) Uani 1 1 d . . .
C23 C 0.34503(17) 1.3566(2) 0.29745(17) 0.0467(7) Uani 1 1 d . . .
H23A H 0.3854 1.3193 0.275 0.07 Uiso 1 1 calc R . .
H23B H 0.3607 1.4242 0.3096 0.07 Uiso 1 1 calc R . .
H23C H 0.3056 1.3588 0.2589 0.07 Uiso 1 1 calc R . .
C24 C 0.38212(18) 1.30521(19) 0.43706(19) 0.0531(8) Uani 1 1 d . . .
H24A H 0.4228 1.2678 0.4155 0.08 Uiso 1 1 calc R . .
H24B H 0.366 1.2745 0.4867 0.08 Uiso 1 1 calc R . .
H24C H 0.3971 1.3735 0.4475 0.08 Uiso 1 1 calc R . .
C25 C 0.25507(18) 1.36660(19) 0.41065(19) 0.0485(7) Uani 1 1 d . . .
H25A H 0.2706 1.4351 0.419 0.073 Uiso 1 1 calc R . .
H25B H 0.2403 1.3377 0.4615 0.073 Uiso 1 1 calc R . .
H25C H 0.2144 1.3655 0.3736 0.073 Uiso 1 1 calc R . .
C26 C 0.00661(14) 0.56276(18) 0.43291(18) 0.0385(6) Uani 1 1 d . . .
C27 C -0.00237(16) 0.6111(2) 0.34964(18) 0.0474(7) Uani 1 1 d . . .
H27A H -0.045 0.6536 0.3496 0.071 Uiso 1 1 calc R . .
H27B H -0.008 0.5592 0.3095 0.071 Uiso 1 1 calc R . .
H27C H 0.0402 0.6508 0.3374 0.071 Uiso 1 1 calc R . .
C28 C 0.07552(17) 0.4954(2) 0.4348(2) 0.0542(8) Uani 1 1 d . . .
H28A H 0.1181 0.5358 0.4237 0.081 Uiso 1 1 calc R . .
H28B H 0.0712 0.4436 0.3944 0.081 Uiso 1 1 calc R . .
H28C H 0.0802 0.465 0.4873 0.081 Uiso 1 1 calc R . .
C29 C -0.06066(18) 0.4954(2) 0.4468(2) 0.0641(9) Uani 1 1 d . . .
H29A H -0.0566 0.4627 0.4985 0.096 Uiso 1 1 calc R . .
H29B H -0.0633 0.4454 0.4048 0.096 Uiso 1 1 calc R . .
H29C H -0.1043 0.5361 0.4458 0.096 Uiso 1 1 calc R . .
C30 C -0.08143(15) 0.7222(2) 0.69632(18) 0.0477(7) Uani 1 1 d . . .
C31A C -0.0801(3) 0.8123(5) 0.7462(3) 0.0578(17) Uani 0.592(5) 1 d P A 1
H31A H -0.1177 0.8078 0.7868 0.087 Uiso 0.592(5) 1 calc PR A 1
H31B H -0.0887 0.8705 0.7128 0.087 Uiso 0.592(5) 1 calc PR A 1
H31C H -0.0331 0.8182 0.7719 0.087 Uiso 0.592(5) 1 calc PR A 1
C32A C -0.0674(3) 0.6256(5) 0.7419(4) 0.070(2) Uani 0.592(5) 1 d P A 1
H32A H -0.1037 0.6177 0.7836 0.104 Uiso 0.592(5) 1 calc PR A 1
H32B H -0.0195 0.6281 0.7661 0.104 Uiso 0.592(5) 1 calc PR A 1
H32C H -0.07 0.5696 0.7052 0.104 Uiso 0.592(5) 1 calc PR A 1
C33A C -0.1635(2) 0.7114(4) 0.6599(3) 0.0481(14) Uani 0.592(5) 1 d P A 1
H33A H -0.1673 0.6495 0.6299 0.072 Uiso 0.592(5) 1 calc PR A 1
H33B H -0.1736 0.7673 0.6246 0.072 Uiso 0.592(5) 1 calc PR A 1
H33C H -0.1984 0.7109 0.7035 0.072 Uiso 0.592(5) 1 calc PR A 1
C31B C -0.0320(4) 0.7271(6) 0.7813(4) 0.048(2) Uani 0.408(5) 1 d P A 2
H31D H -0.0639 0.7215 0.8273 0.071 Uiso 0.408(5) 1 calc PR A 2
H31E H -0.0061 0.7902 0.7836 0.071 Uiso 0.408(5) 1 calc PR A 2
H31F H 0.0026 0.6725 0.7818 0.071 Uiso 0.408(5) 1 calc PR A 2
C32B C -0.1276(5) 0.6322(8) 0.7076(5) 0.079(3) Uani 0.408(5) 1 d P A 2
H32D H -0.1567 0.6401 0.7557 0.118 Uiso 0.408(5) 1 calc PR A 2
H32E H -0.097 0.5737 0.7129 0.118 Uiso 0.408(5) 1 calc PR A 2
H32F H -0.1593 0.6243 0.6615 0.118 Uiso 0.408(5) 1 calc PR A 2
C33B C -0.1202(6) 0.8247(8) 0.7013(7) 0.081(4) Uani 0.408(5) 1 d P A 2
H33D H -0.1515 0.833 0.6549 0.121 Uiso 0.408(5) 1 calc PR A 2
H33E H -0.0842 0.8776 0.7021 0.121 Uiso 0.408(5) 1 calc PR A 2
H33F H -0.1491 0.8277 0.7499 0.121 Uiso 0.408(5) 1 calc PR A 2
C34 C 0.2531(2) 0.6126(2) 0.18649(18) 0.0586(9) Uani 1 1 d . . .
H34A H 0.2122 0.5673 0.1809 0.088 Uiso 1 1 calc R . .
H34B H 0.298 0.5759 0.1789 0.088 Uiso 1 1 calc R . .
H34C H 0.2495 0.665 0.1465 0.088 Uiso 1 1 calc R . .
C35 C 0.25219(16) 0.65914(17) 0.27057(15) 0.0360(6) Uani 1 1 d . . .
C36 C 0.31067(15) 0.64632(18) 0.32193(16) 0.0365(6) Uani 1 1 d . . .
H36 H 0.3516 0.6127 0.3018 0.044 Uiso 1 1 calc R . .
C37 C 0.31350(13) 0.67974(16) 0.40207(14) 0.0284(5) Uani 1 1 d . . .
C38 C 0.37429(14) 0.64533(19) 0.45631(17) 0.0391(6) Uani 1 1 d . . .
H38A H 0.4016 0.7028 0.4749 0.059 Uiso 1 1 calc R . .
H38B H 0.4063 0.601 0.4268 0.059 Uiso 1 1 calc R . .
H38C H 0.3541 0.6101 0.502 0.059 Uiso 1 1 calc R . .
C39A C 0.0013(3) 0.8938(5) 0.1371(3) 0.052(2) Uani 0.546(10) 1 d PD B 3
H39A H 0.0417 0.874 0.172 0.063 Uiso 0.546(10) 1 calc PR B 3
H39B H 0.0208 0.934 0.093 0.063 Uiso 0.546(10) 1 calc PR B 3
C40A C -0.0362(7) 0.8016(7) 0.1040(10) 0.144(7) Uani 0.546(10) 1 d PD B 3
H40A H -0.0492 0.7575 0.1479 0.216 Uiso 0.546(10) 1 calc PR B 3
H40B H -0.0035 0.767 0.0677 0.216 Uiso 0.546(10) 1 calc PR B 3
H40C H -0.0796 0.8214 0.0753 0.216 Uiso 0.546(10) 1 calc PR B 3
C39B C -0.0468(6) 0.8415(7) 0.1621(6) 0.083(4) Uani 0.454(10) 1 d PD B 4
H39C H -0.0619 0.8034 0.2095 0.1 Uiso 0.454(10) 1 calc PR B 4
H39D H -0.0824 0.8279 0.1198 0.1 Uiso 0.454(10) 1 calc PR B 4
C40B C 0.0158(8) 0.8059(14) 0.1383(9) 0.146(8) Uani 0.454(10) 1 d PD B 4
H40D H 0.0303 0.8388 0.089 0.22 Uiso 0.454(10) 1 calc PR B 4
H40E H 0.0114 0.7346 0.129 0.22 Uiso 0.454(10) 1 calc PR B 4
H40F H 0.0521 0.8178 0.1794 0.22 Uiso 0.454(10) 1 calc PR B 4
H07 H -0.033(3) 0.958(3) 0.228(3) 0.106(17) Uiso 1 1 d . . .

loop_
_atom_site_aniso_label
_atom_site_aniso_U_11
_atom_site_aniso_U_22
_atom_site_aniso_U_33
_atom_site_aniso_U_23
_atom_site_aniso_U_13
_atom_site_aniso_U_12
V1 0.02840(17) 0.02281(15) 0.02131(15) -0.00442(17) 0.00187(18) -0.00080(15)
O1 0.0363(9) 0.0249(7) 0.0220(8) -0.0061(6) 0.0054(7) -0.0021(7)
O2 0.0279(8) 0.0243(7) 0.0290(8) -0.0047(6) 0.0021(7) -0.0022(6)
O3 0.0368(9) 0.0315(8) 0.0296(9) -0.0044(7) -0.0051(8) 0.0047(7)
O4 0.0418(10) 0.0428(10) 0.0419(10) -0.0028(8) -0.0062(9) 0.0139(8)
O5 0.0414(10) 0.0299(8) 0.0256(8) -0.0074(7) -0.0002(7) 0.0003(7)
O6 0.0307(8) 0.0276(8) 0.0259(8) -0.0043(6) 0.0008(7) 0.0011(7)
O7 0.0655(15) 0.0558(13) 0.0471(13) 0.0068(10) -0.0104(12) 0.0068(11)
N8 0.0272(10) 0.0235(9) 0.0222(9) -0.0018(7) 0.0043(8) -0.0017(7)
C1 0.0242(11) 0.0236(10) 0.0249(10) -0.0015(9) 0.0004(9) 0.0004(9)
C2 0.0252(12) 0.0318(12) 0.0215(10) -0.0009(9) -0.0001(9) 0.0007(10)
C3 0.0290(12) 0.0286(11) 0.0255(11) 0.0042(9) -0.0012(10) -0.0019(9)
C4 0.0250(10) 0.0292(10) 0.0280(14) 0.0000(9) -0.0047(9) -0.0007(9)
C5 0.0285(12) 0.0273(11) 0.0239(11) -0.0058(9) -0.0004(9) -0.0026(9)
C6 0.0239(11) 0.0267(11) 0.0231(10) -0.0010(9) 0.0006(9) -0.0011(9)
C7 0.0314(12) 0.0293(11) 0.0212(10) -0.0057(9) 0.0041(9) -0.0082(10)
C9 0.0334(13) 0.0258(11) 0.0212(11) -0.0029(8) 0.0028(10) -0.0010(10)
C10 0.0268(12) 0.0234(10) 0.0274(11) 0.0000(9) 0.0009(9) 0.0005(9)
C11 0.0308(13) 0.0325(12) 0.0295(12) 0.0045(10) 0.0020(11) 0.0023(10)
C12 0.0273(12) 0.0396(14) 0.0371(13) 0.0094(11) 0.0049(11) 0.0015(10)
C13 0.0251(12) 0.0332(13) 0.0480(15) 0.0064(11) -0.0009(11) -0.0051(10)
C14 0.0227(11) 0.0279(12) 0.0428(14) 0.0036(10) -0.0031(11) 0.0000(9)
C15 0.0242(12) 0.0266(11) 0.0305(12) 0.0033(9) -0.0011(9) 0.0016(9)
C16 0.0326(12) 0.0251(11) 0.0304(12) -0.0009(9) 0.0057(10) 0.0006(9)
C17 0.0307(12) 0.0283(11) 0.0338(14) 0.0021(10) 0.0013(10) -0.0005(9)
C18 0.0346(13) 0.0329(12) 0.0201(10) -0.0018(9) 0.0043(10) -0.0006(10)
C19 0.0498(17) 0.0595(17) 0.0248(12) -0.0070(12) -0.0002(12) -0.0145(14)
C20 0.0492(16) 0.0445(14) 0.0249(11) 0.0028(11) 0.0075(12) 0.0006(12)
C21 0.0575(18) 0.0414(14) 0.0275(12) -0.0029(11) 0.0071(12) 0.0136(13)
C22 0.0427(12) 0.0264(9) 0.0306(10) 0.0020(11) -0.0076(13) -0.0073(10)
C23 0.0585(19) 0.0353(14) 0.0464(16) 0.0053(12) -0.0014(14) -0.0122(13)
C24 0.0620(19) 0.0399(14) 0.0575(18) 0.0066(14) -0.0264(16) -0.0192(14)
C25 0.067(2) 0.0310(13) 0.0472(16) -0.0077(12) 0.0010(15) -0.0014(14)
C26 0.0333(14) 0.0293(12) 0.0531(16) -0.0055(12) -0.0086(13) -0.0039(11)
C27 0.0444(16) 0.0462(16) 0.0515(17) -0.0119(12) -0.0160(13) -0.0014(13)
C28 0.0545(18) 0.0329(14) 0.075(2) -0.0177(14) -0.0208(17) 0.0069(13)
C29 0.0509(19) 0.0551(18) 0.086(3) -0.0139(18) -0.0011(19) -0.0245(15)
C30 0.0357(15) 0.0598(18) 0.0476(16) 0.0176(14) 0.0181(13) 0.0052(13)
C31A 0.043(3) 0.096(5) 0.034(3) -0.015(3) 0.020(2) -0.012(3)
C32A 0.060(4) 0.095(5) 0.053(3) 0.037(3) 0.017(3) 0.003(4)
C33A 0.029(2) 0.075(4) 0.040(3) -0.003(2) 0.006(2) -0.004(2)
C31B 0.045(4) 0.058(4) 0.040(4) 0.019(3) 0.006(3) -0.010(3)
C32B 0.052(5) 0.135(9) 0.049(5) 0.005(5) -0.003(4) -0.055(6)
C33B 0.063(6) 0.113(8) 0.067(6) 0.028(6) 0.031(5) 0.047(6)
C34 0.081(2) 0.0583(18) 0.0370(15) -0.0231(14) 0.0028(16) 0.0167(17)
C35 0.0525(17) 0.0255(12) 0.0299(13) -0.0100(10) 0.0083(12) 0.0017(11)
C36 0.0425(15) 0.0299(13) 0.0372(14) -0.0047(10) 0.0040(12) 0.0102(11)
C37 0.0304(12) 0.0204(10) 0.0344(13) -0.0011(8) 0.0051(9) -0.0033(9)
C38 0.0346(14) 0.0348(13) 0.0479(16) -0.0027(11) -0.0010(12) 0.0047(11)
C39A 0.046(4) 0.068(4) 0.043(3) 0.019(3) -0.003(3) -0.004(3)
C40A 0.112(9) 0.079(6) 0.241(18) -0.032(8) 0.096(11) -0.016(6)
C39B 0.114(9) 0.085(7) 0.049(5) -0.020(4) 0.025(5) -0.032(6)
C40B 0.118(11) 0.193(18) 0.128(11) -0.095(11) -0.066(10) 0.087(11)

loop_
_atom_type_symbol
_atom_type_description
_atom_type_scat_dispersion_real
_atom_type_scat_dispersion_imag
_atom_type_scat_source
C C 0.0033 0.0016 'International Tables Vol C Tables 4.2.6.8 and 6.1.1.4'
H H 0 0 'International Tables Vol C Tables 4.2.6.8 and 6.1.1.4'
N N 0.0061 0.0033 'International Tables Vol C Tables 4.2.6.8 and 6.1.1.4'
O O 0.0106 0.006 'International Tables Vol C Tables 4.2.6.8 and 6.1.1.4'
V V 0.3005 0.5294 'International Tables Vol C Tables 4.2.6.8 and 6.1.1.4'

loop_
_geom_angle_atom_site_label_1
_geom_angle_atom_site_label_2
_geom_angle_atom_site_label_3
_geom_angle
O2 V1 O1 170.75(7)
O2 V1 O5 96.64(7)
O1 V1 O5 92.55(7)
O2 V1 O3 90.17(7)
O1 V1 O3 90.40(7)
O5 V1 O3 93.18(7)
O2 V1 O6 88.90(7)
O1 V1 O6 89.99(7)
O5 V1 O6 90.18(7)
O3 V1 O6 176.60(7)
O2 V1 N8 85.56(7)
O1 V1 N8 85.40(7)
O5 V1 N8 173.96(7)
O3 V1 N8 81.17(7)
O6 V1 N8 95.50(7)
C1 O1 V1 142.47(14)
C15 O2 V1 142.25(13)
C17 O3 V1 120.21(15)
C35 O5 V1 125.90(16)
C37 O6 V1 126.20(15)
C39A O7 C39B 47.0(4)
C39A O7 H07 103(3)
C39B O7 H07 105(3)
C7 N8 C16 111.60(16)
C7 N8 C9 105.30(17)
C16 N8 C9 110.74(17)
C7 N8 V1 110.27(13)
C16 N8 V1 107.61(13)
C9 N8 V1 111.36(12)
O1 C1 C6 116.57(19)
O1 C1 C2 121.6(2)
C6 C1 C2 121.80(19)
C3 C2 C1 115.8(2)
C3 C2 C18 122.3(2)
C1 C2 C18 121.87(19)
C4 C3 C2 124.4(2)
C4 C3 H3 117.8
C2 C3 H3 117.8
C5 C4 C3 116.85(19)
C5 C4 C22 120.0(2)
C3 C4 C22 123.1(2)
C6 C5 C4 121.5(2)
C6 C5 H5 119.2
C4 C5 H5 119.2
C5 C6 C1 119.6(2)
C5 C6 C7 120.72(19)
C1 C6 C7 119.43(18)
N8 C7 C6 115.05(18)
N8 C7 H7A 108.5
C6 C7 H7A 108.5
N8 C7 H7B 108.5
C6 C7 H7B 108.5
H7A C7 H7B 107.5
C10 C9 N8 115.36(18)
C10 C9 H9A 108.4
N8 C9 H9A 108.4
C10 C9 H9B 108.4
N8 C9 H9B 108.4
H9A C9 H9B 107.5
C11 C10 C15 119.7(2)
C11 C10 C9 120.9(2)
C15 C10 C9 119.1(2)
C10 C11 C12 120.8(2)
C10 C11 H11 119.6
C12 C11 H11 119.6
C11 C12 C13 117.5(2)
C11 C12 C30 121.9(3)
C13 C12 C30 120.6(2)
C14 C13 C12 124.5(2)
C14 C13 H13 117.8
C12 C13 H13 117.8
C13 C14 C15 115.8(2)
C13 C14 C26 122.5(2)
C15 C14 C26 121.7(2)
O2 C15 C10 117.33(19)
O2 C15 C14 121.1(2)
C10 C15 C14 121.5(2)
N8 C16 C17 113.52(17)
N8 C16 H16A 108.9
C17 C16 H16A 108.9
N8 C16 H16B 108.9
C17 C16 H16B 108.9
H16A C16 H16B 107.7
O4 C17 O3 124.5(2)
O4 C17 C16 118.1(2)
O3 C17 C16 117.4(2)
C20 C18 C2 112.02(19)
C20 C18 C21 107.4(2)
C2 C18 C21 109.64(19)
C20 C18 C19 107.6(2)
C2 C18 C19 110.9(2)
C21 C18 C19 109.3(2)
C18 C19 H19A 109.5
C18 C19 H19B 109.5
H19A C19 H19B 109.5
C18 C19 H19C 109.5
H19A C19 H19C 109.5
H19B C19 H19C 109.5
C18 C20 H20A 109.5
C18 C20 H20B 109.5
H20A C20 H20B 109.5
C18 C20 H20C 109.5
H20A C20 H20C 109.5
H20B C20 H20C 109.5
C18 C21 H21A 109.5
C18 C21 H21B 109.5
H21A C21 H21B 109.5
C18 C21 H21C 109.5
H21A C21 H21C 109.5
H21B C21 H21C 109.5
C23 C22 C4 112.5(2)
C23 C22 C25 108.6(2)
C4 C22 C25 110.1(2)
C23 C22 C24 108.6(2)
C4 C22 C24 108.63(19)
C25 C22 C24 108.3(3)
C22 C23 H23A 109.5
C22 C23 H23B 109.5
H23A C23 H23B 109.5
C22 C23 H23C 109.5
H23A C23 H23C 109.5
H23B C23 H23C 109.5
C22 C24 H24A 109.5
C22 C24 H24B 109.5
H24A C24 H24B 109.5
C22 C24 H24C 109.5
H24A C24 H24C 109.5
H24B C24 H24C 109.5
C22 C25 H25A 109.5
C22 C25 H25B 109.5
H25A C25 H25B 109.5
C22 C25 H25C 109.5
H25A C25 H25C 109.5
H25B C25 H25C 109.5
C27 C26 C14 110.38(19)
C27 C26 C29 107.0(2)
C14 C26 C29 112.1(2)
C27 C26 C28 110.4(3)
C14 C26 C28 108.7(2)
C29 C26 C28 108.2(2)
C26 C27 H27A 109.5
C26 C27 H27B 109.5
H27A C27 H27B 109.5
C26 C27 H27C 109.5
H27A C27 H27C 109.5
H27B C27 H27C 109.5
C26 C28 H28A 109.5
C26 C28 H28B 109.5
H28A C28 H28B 109.5
C26 C28 H28C 109.5
H28A C28 H28C 109.5
H28B C28 H28C 109.5
C26 C29 H29A 109.5
C26 C29 H29B 109.5
H29A C29 H29B 109.5
C26 C29 H29C 109.5
H29A C29 H29C 109.5
H29B C29 H29C 109.5
C31A C30 C32B 127.2(5)
C31A C30 C32A 114.4(5)
C32B C30 C32A 49.2(5)
C31A C30 C12 114.8(3)
C32B C30 C12 118.0(5)
C32A C30 C12 106.7(3)
C31A C30 C33B 41.2(5)
C32B C30 C33B 116.6(6)
C32A C30 C33B 143.6(5)
C12 C30 C33B 108.9(4)
C31A C30 C33A 107.4(4)
C32B C30 C33A 56.4(5)
C32A C30 C33A 105.5(4)
C12 C30 C33A 107.5(3)
C33B C30 C33A 70.9(5)
C31A C30 C31B 58.8(4)
C32B C30 C31B 103.6(5)
C32A C30 C31B 61.4(4)
C12 C30 C31B 107.8(3)
C33B C30 C31B 99.8(6)
C33A C30 C31B 144.6(3)
C30 C31A H31A 109.5
C30 C31A H31B 109.5
C30 C31A H31C 109.5
C30 C32A H32A 109.5
C30 C32A H32B 109.5
C30 C32A H32C 109.5
C30 C33A H33A 109.5
C30 C33A H33B 109.5
C30 C33A H33C 109.5
C30 C31B H31D 109.5
C30 C31B H31E 109.5
H31D C31B H31E 109.5
C30 C31B H31F 109.5
H31D C31B H31F 109.5
H31E C31B H31F 109.5
C30 C32B H32D 109.5
C30 C32B H32E 109.5
H32D C32B H32E 109.5
C30 C32B H32F 109.5
H32D C32B H32F 109.5
H32E C32B H32F 109.5
C30 C33B H33D 109.5
C30 C33B H33E 109.5
H33D C33B H33E 109.5
C30 C33B H33F 109.5
H33D C33B H33F 109.5
H33E C33B H33F 109.5
C35 C34 H34A 109.5
C35 C34 H34B 109.5
H34A C34 H34B 109.5
C35 C34 H34C 109.5
H34A C34 H34C 109.5
H34B C34 H34C 109.5
O5 C35 C36 125.7(2)
O5 C35 C34 113.9(2)
C36 C35 C34 120.4(2)
C35 C36 C37 125.1(2)
C35 C36 H36 117.5
C37 C36 H36 117.5
O6 C37 C36 123.8(2)
O6 C37 C38 116.3(2)
C36 C37 C38 119.8(2)
C37 C38 H38A 109.5
C37 C38 H38B 109.5
H38A C38 H38B 109.5
C37 C38 H38C 109.5
H38A C38 H38C 109.5
H38B C38 H38C 109.5
O7 C39A C40A 108.8(6)
O7 C39A H39A 109.9
C40A C39A H39A 109.9
O7 C39A H39B 109.9
C40A C39A H39B 109.9
H39A C39A H39B 108.3
C40B C39B O7 118.7(11)
C40B C39B H39C 107.6
O7 C39B H39C 107.6
C40B C39B H39D 107.6
O7 C39B H39D 107.6
H39C C39B H39D 107.1

loop_
_geom_bond_atom_site_label_1
_geom_bond_atom_site_label_2
_geom_bond_distance
V1 O2 1.7946(15)
V1 O1 1.8021(15)
V1 O5 1.9401(15)
V1 O3 1.9826(16)
V1 O6 2.0020(16)
V1 N8 2.1922(18)
O1 C1 1.354(3)
O2 C15 1.344(3)
O3 C17 1.288(3)
O4 C17 1.234(3)
O5 C35 1.286(3)
O6 C37 1.279(3)
O7 C39A 1.463(7)
O7 C39B 1.520(10)
O7 H07 0.81(5)
N8 C7 1.499(3)
N8 C16 1.500(3)
N8 C9 1.507(3)
C1 C6 1.396(3)
C1 C2 1.403(3)
C2 C3 1.399(3)
C2 C18 1.533(3)
C3 C4 1.397(3)
C3 H3 0.93
C4 C5 1.393(3)
C4 C22 1.531(3)
C5 C6 1.383(3)
C5 H5 0.93
C6 C7 1.504(3)
C7 H7A 0.97
C7 H7B 0.97
C9 C10 1.497(3)
C9 H9A 0.97
C9 H9B 0.97
C10 C11 1.387(3)
C10 C15 1.398(3)
C11 C12 1.388(3)
C11 H11 0.93
C12 C13 1.395(4)
C12 C30 1.526(4)
C13 C14 1.387(4)
C13 H13 0.93
C14 C15 1.409(3)
C14 C26 1.531(4)
C16 C17 1.518(3)
C16 H16A 0.97
C16 H16B 0.97
C18 C20 1.530(3)
C18 C21 1.540(3)
C18 C19 1.540(4)
C19 H19A 0.96
C19 H19B 0.96
C19 H19C 0.96
C20 H20A 0.96
C20 H20B 0.96
C20 H20C 0.96
C21 H21A 0.96
C21 H21B 0.96
C21 H21C 0.96
C22 C23 1.530(4)
C22 C25 1.533(4)
C22 C24 1.541(4)
C23 H23A 0.96
C23 H23B 0.96
C23 H23C 0.96
C24 H24A 0.96
C24 H24B 0.96
C24 H24C 0.96
C25 H25A 0.96
C25 H25B 0.96
C25 H25C 0.96
C26 C27 1.524(4)
C26 C29 1.533(4)
C26 C28 1.540(4)
C27 H27A 0.96
C27 H27B 0.96
C27 H27C 0.96
C28 H28A 0.96
C28 H28B 0.96
C28 H28C 0.96
C29 H29A 0.96
C29 H29B 0.96
C29 H29C 0.96
C30 C31A 1.449(6)
C30 C32B 1.470(9)
C30 C32A 1.506(6)
C30 C33B 1.532(9)
C30 C33A 1.619(5)
C30 C31B 1.668(8)
C31A H31A 0.96
C31A H31B 0.96
C31A H31C 0.96
C32A H32A 0.96
C32A H32B 0.96
C32A H32C 0.96
C33A H33A 0.96
C33A H33B 0.96
C33A H33C 0.96
C31B H31D 0.96
C31B H31E 0.96
C31B H31F 0.96
C32B H32D 0.96
C32B H32E 0.96
C32B H32F 0.96
C33B H33D 0.96
C33B H33E 0.96
C33B H33F 0.96
C34 C35 1.518(3)
C34 H34A 0.96
C34 H34B 0.96
C34 H34C 0.96
C35 C36 1.372(4)
C36 C37 1.395(4)
C36 H36 0.93
C37 C38 1.495(3)
C38 H38A 0.96
C38 H38B 0.96
C38 H38C 0.96
C39A C40A 1.501(11)
C39A H39A 0.97
C39A H39B 0.97
C40A H40A 0.96
C40A H40B 0.96
C40A H40C 0.96
C39B C40B 1.296(13)
C39B H39C 0.97
C39B H39D 0.97
C40B H40D 0.96
C40B H40E 0.96
C40B H40F 0.96

loop_
_geom_torsion_atom_site_label_1
_geom_torsion_atom_site_label_2
_geom_torsion_atom_site_label_3
_geom_torsion_atom_site_label_4
_geom_torsion
O2 V1 O1 C1 -24.4(6)
O5 V1 O1 C1 162.3(2)
O3 V1 O1 C1 69.1(2)
O6 V1 O1 C1 -107.5(2)
N8 V1 O1 C1 -12.0(2)
O1 V1 O2 C15 27.7(6)
O5 V1 O2 C15 -159.0(2)
O3 V1 O2 C15 -65.8(2)
O6 V1 O2 C15 110.9(2)
N8 V1 O2 C15 15.3(2)
O2 V1 O3 C17 85.81(17)
O1 V1 O3 C17 -84.95(17)
O5 V1 O3 C17 -177.53(16)
O6 V1 O3 C17 11.6(13)
N8 V1 O3 C17 0.33(16)
O2 V1 O5 C35 -107.07(19)
O1 V1 O5 C35 71.85(19)
O3 V1 O5 C35 162.39(19)
O6 V1 O5 C35 -18.15(19)
N8 V1 O5 C35 141.8(6)
O2 V1 O6 C37 109.97(17)
O1 V1 O6 C37 -79.22(17)
O5 V1 O6 C37 13.33(17)
O3 V1 O6 C37 -175.8(11)
N8 V1 O6 C37 -164.60(17)
O2 V1 N8 C7 145.57(14)
O1 V1 N8 C7 -32.44(14)
O5 V1 N8 C7 -102.8(7)
O3 V1 N8 C7 -123.56(14)
O6 V1 N8 C7 57.11(14)
O2 V1 N8 C16 -92.48(14)
O1 V1 N8 C16 89.50(14)
O5 V1 N8 C16 19.1(8)
O3 V1 N8 C16 -1.62(13)
O6 V1 N8 C16 179.05(13)
O2 V1 N8 C9 29.06(14)
O1 V1 N8 C9 -148.96(15)
O5 V1 N8 C9 140.7(7)
O3 V1 N8 C9 119.93(15)
O6 V1 N8 C9 -59.41(15)
V1 O1 C1 C6 28.8(4)
V1 O1 C1 C2 -152.13(19)
O1 C1 C2 C3 -176.5(2)
C6 C1 C2 C3 2.6(3)
O1 C1 C2 C18 3.6(3)
C6 C1 C2 C18 -177.3(2)
C1 C2 C3 C4 -1.4(3)
C18 C2 C3 C4 178.5(2)
C2 C3 C4 C5 -1.0(4)
C2 C3 C4 C22 178.1(2)
C3 C4 C5 C6 2.4(3)
C22 C4 C5 C6 -176.8(2)
C4 C5 C6 C1 -1.3(3)
C4 C5 C6 C7 172.5(2)
O1 C1 C6 C5 177.8(2)
C2 C1 C6 C5 -1.3(3)
O1 C1 C6 C7 3.9(3)
C2 C1 C6 C7 -175.2(2)
C16 N8 C7 C6 -56.0(2)
C9 N8 C7 C6 -176.21(18)
V1 N8 C7 C6 63.6(2)
C5 C6 C7 N8 135.3(2)
C1 C6 C7 N8 -50.9(3)
C7 N8 C9 C10 179.68(18)
C16 N8 C9 C10 58.9(2)
V1 N8 C9 C10 -60.8(2)
N8 C9 C10 C11 -135.7(2)
N8 C9 C10 C15 50.8(3)
C15 C10 C11 C12 2.7(3)
C9 C10 C11 C12 -170.7(2)
C10 C11 C12 C13 -2.4(4)
C10 C11 C12 C30 176.8(2)
C11 C12 C13 C14 0.0(4)
C30 C12 C13 C14 -179.3(2)
C12 C13 C14 C15 2.0(4)
C12 C13 C14 C26 -178.7(2)
V1 O2 C15 C10 -30.1(3)
V1 O2 C15 C14 151.54(19)
C11 C10 C15 O2 -179.0(2)
C9 C10 C15 O2 -5.4(3)
C11 C10 C15 C14 -0.6(3)
C9 C10 C15 C14 173.0(2)
C13 C14 C15 O2 176.6(2)
C26 C14 C15 O2 -2.7(3)
C13 C14 C15 C10 -1.6(3)
C26 C14 C15 C10 179.0(2)
C7 N8 C16 C17 123.67(19)
C9 N8 C16 C17 -119.36(19)
V1 N8 C16 C17 2.6(2)
V1 O3 C17 O4 -178.18(18)
V1 O3 C17 C16 1.1(3)
N8 C16 C17 O4 176.8(2)
N8 C16 C17 O3 -2.6(3)
C3 C2 C18 C20 -3.5(3)
C1 C2 C18 C20 176.4(2)
C3 C2 C18 C21 115.6(2)
C1 C2 C18 C21 -64.5(3)
C3 C2 C18 C19 -123.7(2)
C1 C2 C18 C19 56.2(3)
C5 C4 C22 C23 -176.1(2)
C3 C4 C22 C23 4.8(3)
C5 C4 C22 C25 -54.8(3)
C3 C4 C22 C25 126.1(3)
C5 C4 C22 C24 63.6(3)
C3 C4 C22 C24 -115.5(3)
C13 C14 C26 C27 123.7(3)
C15 C14 C26 C27 -57.0(3)
C13 C14 C26 C29 4.5(4)
C15 C14 C26 C29 -176.2(2)
C13 C14 C26 C28 -115.1(3)
C15 C14 C26 C28 64.2(3)
C11 C12 C30 C31A 11.3(5)
C13 C12 C30 C31A -169.5(4)
C11 C12 C30 C32B -168.7(5)
C13 C12 C30 C32B 10.5(6)
C11 C12 C30 C32A -116.6(4)
C13 C12 C30 C32A 62.6(4)
C11 C12 C30 C33B 55.4(6)
C13 C12 C30 C33B -125.4(6)
C11 C12 C30 C33A 130.6(3)
C13 C12 C30 C33A -50.2(4)
C11 C12 C30 C31B -52.0(4)
C13 C12 C30 C31B 127.3(4)
V1 O5 C35 C36 13.2(4)
V1 O5 C35 C34 -167.32(18)
O5 C35 C36 C37 4.1(4)
C34 C35 C36 C37 -175.3(2)
V1 O6 C37 C36 -2.9(3)
V1 O6 C37 C38 178.64(15)
C35 C36 C37 O6 -9.4(4)
C35 C36 C37 C38 169.0(2)
C39B O7 C39A C40A 25.6(9)
C39A O7 C39B C40B 17.7(9)
